data_7006261
loop_
_publ_author_name
'Bartolom\'e, Camino'
'Carrasco-Rando, Marta'
'Coco, Silverio'
'Cordovilla, Carlos'
'Espinet, Pablo'
'Mart\'in-Alvarez, Jose M.'

_publ_section_title
;
 Gold(i)--carbenes derived from 4-pyridylisocyanide complexes:
 supramolecular macrocycles supported by hydrogen bonds, and
 luminescent behavior
;
_journal_issue 45
_journal_name_full 'Dalton Transactions'
_journal_page_first 5339
_journal_paper_doi 10.1039/b711430c
_journal_year 2007
_chemical_formula_sum 'C19 H17 Au F9 N3'
_chemical_formula_weight 655.32
_chemical_name_systematic
;
?
;
_space_group_IT_number 2
_symmetry_cell_setting triclinic
_symmetry_space_group_name_Hall '-P 1'
_symmetry_space_group_name_H-M 'P -1'
_atom_sites_solution_hydrogens geom
_atom_sites_solution_primary direct
_atom_sites_solution_secondary difmap
_audit_creation_method SHELXL-97
_cell_angle_alpha 98.662(7)
_cell_angle_beta 103.113(6)
_cell_angle_gamma 105.187(7)
_cell_formula_units_Z 4
_cell_length_a 10.714(3)
_cell_length_b 12.890(4)
_cell_length_c 19.055(6)
_cell_measurement_temperature 298(2)
_cell_volume 2410.9(13)
_computing_cell_refinement 'Bruker XSCANS'
_computing_data_collection 'Bruker XSCANS'
_computing_data_reduction 'Bruker SHELXTL'
_computing_molecular_graphics 'Bruker SHELXTL'
_computing_publication_material 'Bruker SHELXTL'
_computing_structure_refinement 'SHELXL-97 (Sheldrick, 1997)'
_computing_structure_solution 'SHELXS-97 (Sheldrick, 1990)'
_diffrn_ambient_temperature 298(2)
_diffrn_measured_fraction_theta_full 0.993
_diffrn_measured_fraction_theta_max 0.993
_diffrn_measurement_device_type 'CCD area detector'
_diffrn_measurement_method 'phi and omega scans'
_diffrn_radiation_monochromator graphite
_diffrn_radiation_source 'fine-focus sealed tube'
_diffrn_radiation_type MoK\a
_diffrn_radiation_wavelength 0.71073
_diffrn_reflns_av_R_equivalents 0.0315
_diffrn_reflns_av_sigmaI/netI 0.0508
_diffrn_reflns_limit_h_max 11
_diffrn_reflns_limit_h_min -11
_diffrn_reflns_limit_k_max 14
_diffrn_reflns_limit_k_min -14
_diffrn_reflns_limit_l_max 21
_diffrn_reflns_limit_l_min 0
_diffrn_reflns_number 11430
_diffrn_reflns_theta_full 23.32
_diffrn_reflns_theta_max 23.32
_diffrn_reflns_theta_min 1.13
_exptl_absorpt_coefficient_mu 6.180
_exptl_absorpt_correction_T_max 1.000000
_exptl_absorpt_correction_T_min 0.364399
_exptl_absorpt_correction_type multi-scan
_exptl_crystal_colour COLORLESS
_exptl_crystal_density_diffrn 1.805
_exptl_crystal_density_method 'not measured'
_exptl_crystal_description PRISM
_exptl_crystal_F_000 1248
_exptl_crystal_size_max 0.40
_exptl_crystal_size_mid 0.09
_exptl_crystal_size_min 0.03
_refine_diff_density_max 1.747
_refine_diff_density_min -0.607
_refine_diff_density_rms 0.174
_refine_ls_extinction_method none
_refine_ls_goodness_of_fit_ref 1.071
_refine_ls_hydrogen_treatment constr
_refine_ls_matrix_type full
_refine_ls_number_parameters 677
_refine_ls_number_reflns 6929
_refine_ls_number_restraints 100
_refine_ls_restrained_S_all 1.064
_refine_ls_R_factor_all 0.0618
_refine_ls_R_factor_gt 0.0413
_refine_ls_shift/su_max 0.001
_refine_ls_shift/su_mean 0.000
_refine_ls_structure_factor_coef Fsqd
_refine_ls_weighting_details 'calc w=1/[\s^2^(Fo^2^)+(0.0774P)^2^+3.1105P] where P=(Fo^2^+2Fc^2^)/3'
_refine_ls_weighting_scheme calc
_refine_ls_wR_factor_gt 0.1189
_refine_ls_wR_factor_ref 0.1365
_reflns_number_gt 5148
_reflns_number_total 6929
_reflns_threshold_expression >2sigma(I)
_cod_data_source_file b711430c.txt
_cod_data_source_block mcr148
_cod_depositor_comments
;
The following automatic conversions were performed:
'_symmetry_cell_setting' value 'Triclinic' changed to 'triclinic'
according to '/home/saulius/struct/CIF-dictionaries/cif_core.dic'
dictionary named 'cif_core.dic' version 2.4.1 from 2010-06-29.

Automatic conversion script
Id: cif_fix_enum 1527 2010-12-29 10:47:43Z saulius 
;
_cod_original_cell_volume 2411.0(12)
_cod_original_sg_symbol_H-M P-1
_cod_database_code 7006261

loop_
_symmetry_equiv_pos_as_xyz
'x, y, z'
'-x, -y, -z'

loop_
_atom_site_label
_atom_site_type_symbol
_atom_site_fract_x
_atom_site_fract_y
_atom_site_fract_z
_atom_site_U_iso_or_equiv
_atom_site_adp_type
_atom_site_occupancy
_atom_site_symmetry_multiplicity
_atom_site_calc_flag
_atom_site_refinement_flags
_atom_site_disorder_assembly
_atom_site_disorder_group
Au1 Au 0.49956(4) 0.21877(3) 0.44089(2) 0.05879(16) Uani 1 1 d . . .
C21 C 0.6442(9) 0.1754(7) 0.5096(6) 0.057(3) Uani 1 1 d . . .
C22 C 0.6300(10) 0.1384(8) 0.5739(6) 0.058(2) Uani 1 1 d . . .
C23 C 0.7241(11) 0.1015(8) 0.6162(6) 0.066(3) Uani 1 1 d . . .
H23 H 0.7104 0.0797 0.6589 0.079 Uiso 1 1 calc R . .
C24 C 0.8384(11) 0.0962(8) 0.5962(6) 0.066(3) Uani 1 1 d . A .
C25 C 0.8602(11) 0.1315(9) 0.5352(7) 0.080(3) Uani 1 1 d . . .
H25 H 0.9375 0.1298 0.5213 0.096 Uiso 1 1 calc R . .
C26 C 0.7653(12) 0.1701(10) 0.4941(7) 0.081(3) Uani 1 1 d . . .
C27 C 0.5123(12) 0.1438(11) 0.6008(6) 0.075(3) Uani 1 1 d . . .
F1 F 0.3947(6) 0.0933(5) 0.5523(4) 0.0774(17) Uani 1 1 d . . .
F2 F 0.5140(7) 0.2486(7) 0.6219(4) 0.112(3) Uani 1 1 d . . .
F3 F 0.5065(9) 0.1000(9) 0.6595(4) 0.131(3) Uani 1 1 d . . .
C28 C 0.9381(15) 0.0557(13) 0.6410(9) 0.086(4) Uani 1 1 d . . .
F4A F 1.024(5) 0.129(3) 0.688(3) 0.17(3) Uani 0.60(7) 1 d P A 1
F5A F 0.890(2) -0.030(4) 0.658(3) 0.16(3) Uani 0.60(7) 1 d P A 1
F6A F 1.018(7) 0.029(6) 0.600(3) 0.20(2) Uani 0.60(7) 1 d P A 1
F4B F 0.930(6) 0.057(6) 0.7124(19) 0.12(3) Uani 0.40(7) 1 d P A 2
F5B F 0.951(6) -0.033(4) 0.612(3) 0.13(3) Uani 0.40(7) 1 d P A 2
F6B F 1.066(3) 0.110(5) 0.656(4) 0.13(3) Uani 0.40(7) 1 d P A 2
C29 C 0.7939(19) 0.209(2) 0.4249(17) 0.160(10) Uani 1 1 d . . .
F7 F 0.9159(11) 0.2057(11) 0.4202(7) 0.184(6) Uani 1 1 d . . .
F8 F 0.7010(16) 0.1394(14) 0.3604(7) 0.186(6) Uani 1 1 d . . .
F9 F 0.7899(11) 0.3060(9) 0.4212(8) 0.184(6) Uani 1 1 d . . .
C1 C 0.3637(9) 0.2686(8) 0.3700(6) 0.058(2) Uani 1 1 d . . .
N1 N 0.3409(11) 0.2417(8) 0.2976(5) 0.077(3) Uani 1 1 d . . .
C16 C 0.3967(15) 0.1571(12) 0.2623(7) 0.096(4) Uani 1 1 d . . .
H16A H 0.4315 0.1194 0.2989 0.115 Uiso 1 1 calc R . .
H16B H 0.3252 0.1027 0.2229 0.115 Uiso 1 1 calc R . .
C17 C 0.5036(18) 0.2110(15) 0.2326(10) 0.132(6) Uani 1 1 d . . .
H17A H 0.4653 0.2322 0.1885 0.197 Uiso 1 1 calc R . .
H17B H 0.5523 0.1610 0.2211 0.197 Uiso 1 1 calc R . .
H17C H 0.5638 0.2754 0.2685 0.197 Uiso 1 1 calc R . .
C18 C 0.2493(16) 0.2794(12) 0.2461(7) 0.094(4) Uani 1 1 d . . .
H18A H 0.2697 0.2715 0.1989 0.113 Uiso 1 1 calc R . .
H18B H 0.2631 0.3570 0.2647 0.113 Uiso 1 1 calc R . .
C19 C 0.1035(19) 0.2154(14) 0.2348(9) 0.139(7) Uani 1 1 d . . .
H19A H 0.0909 0.1379 0.2201 0.209 Uiso 1 1 calc R . .
H19B H 0.0471 0.2377 0.1970 0.209 Uiso 1 1 calc R . .
H19C H 0.0799 0.2300 0.2802 0.209 Uiso 1 1 calc R . .
N2 N 0.3088(8) 0.3425(6) 0.3951(4) 0.058(2) Uani 1 1 d . . .
H2 H 0.2770 0.3792 0.3654 0.069 Uiso 1 1 calc R . .
C11 C 0.3006(9) 0.3631(8) 0.4686(5) 0.055(2) Uani 1 1 d . . .
C12 C 0.2596(10) 0.2778(9) 0.5018(6) 0.064(3) Uani 1 1 d . . .
H12 H 0.2397 0.2052 0.4768 0.077 Uiso 1 1 calc R . .
C13 C 0.2484(11) 0.3006(9) 0.5709(6) 0.067(3) Uani 1 1 d . . .
H13 H 0.2184 0.2421 0.5924 0.081 Uiso 1 1 calc R . .
N3 N 0.2784(9) 0.4037(9) 0.6103(5) 0.075(3) Uani 1 1 d . . .
C14 C 0.3212(12) 0.4869(9) 0.5797(6) 0.073(3) Uani 1 1 d . . .
H14 H 0.3448 0.5587 0.6070 0.087 Uiso 1 1 calc R . .
C15 C 0.3316(12) 0.4695(8) 0.5085(6) 0.067(3) Uani 1 1 d . . .
H15 H 0.3593 0.5290 0.4875 0.081 Uiso 1 1 calc R . .
Au2 Au 0.93603(4) 0.66931(4) 0.12661(2) 0.06236(17) Uani 1 1 d . . .
C41 C 1.0524(10) 0.6909(7) 0.0551(5) 0.054(2) Uani 1 1 d . . .
C42 C 1.1876(10) 0.7471(9) 0.0748(5) 0.061(3) Uani 1 1 d . . .
C43 C 1.2643(11) 0.7552(10) 0.0264(6) 0.076(3) Uani 1 1 d . . .
H43 H 1.3558 0.7935 0.0438 0.091 Uiso 1 1 calc R . .
C44 C 1.2085(13) 0.7078(11) -0.0479(7) 0.083(3) Uani 1 1 d . B .
C45 C 1.0755(13) 0.6525(10) -0.0720(6) 0.076(3) Uani 1 1 d . . .
H45 H 1.0352 0.6198 -0.1218 0.091 Uiso 1 1 calc R . .
C46 C 0.9986(10) 0.6447(9) -0.0214(6) 0.063(3) Uani 1 1 d . . .
C47 C 1.2621(13) 0.7990(12) 0.1542(7) 0.090(4) Uani 1 1 d . . .
F10 F 1.3849(8) 0.8694(8) 0.1636(4) 0.128(3) Uani 1 1 d . . .
F11 F 1.2779(8) 0.7253(7) 0.1960(4) 0.109(2) Uani 1 1 d . . .
F12 F 1.2007(8) 0.8627(7) 0.1878(4) 0.118(3) Uani 1 1 d . . .
C48 C 1.293(2) 0.714(3) -0.1016(12) 0.140(9) Uani 1 1 d . . .
F13A F 1.392(5) 0.804(4) -0.080(2) 0.17(2) Uani 0.62(6) 1 d P B 3
F14A F 1.339(7) 0.625(6) -0.102(4) 0.29(3) Uani 0.62(6) 1 d P B 3
F15A F 1.228(3) 0.704(5) -0.1656(10) 0.20(3) Uani 0.62(6) 1 d P B 3
F13B F 1.418(3) 0.746(5) -0.071(3) 0.119(19) Uani 0.38(6) 1 d P B 4
F14B F 1.271(10) 0.799(8) -0.139(6) 0.28(5) Uani 0.38(6) 1 d P B 4
F15B F 1.290(7) 0.623(5) -0.139(3) 0.16(3) Uani 0.38(6) 1 d P B 4
C49 C 0.8472(12) 0.5858(11) -0.0559(7) 0.081(3) Uani 1 1 d . . .
F16 F 0.8149(8) 0.5405(8) -0.1274(4) 0.120(3) Uani 1 1 d . . .
F17 F 0.7763(7) 0.6565(6) -0.0497(5) 0.106(2) Uani 1 1 d . . .
F18 F 0.7972(7) 0.5074(6) -0.0245(4) 0.093(2) Uani 1 1 d . . .
C2 C 0.8147(10) 0.6492(9) 0.1951(5) 0.060(3) Uani 1 1 d . C .
N4 N 0.7044(9) 0.6790(10) 0.1822(6) 0.090(3) Uani 1 1 d U . .
C36 C 0.6085(14) 0.6686(14) 0.2269(7) 0.110(5) Uani 1 1 d DU C .
H36A H 0.5589 0.7210 0.2195 0.131 Uiso 1 1 calc R . .
H36B H 0.6569 0.6850 0.2788 0.131 Uiso 1 1 calc R . .
C37 C 0.5105(16) 0.5515(19) 0.2043(10) 0.170(8) Uani 1 1 d DU . .
H37A H 0.4653 0.5345 0.1525 0.254 Uiso 1 1 calc R C .
H37B H 0.4454 0.5461 0.2320 0.254 Uiso 1 1 calc R . .
H37C H 0.5594 0.5002 0.2145 0.254 Uiso 1 1 calc R . .
C38A C 0.684(8) 0.746(9) 0.116(4) 0.120(14) Uani 0.32(4) 1 d PDU C 5
H38A H 0.6749 0.8178 0.1322 0.144 Uiso 0.32(4) 1 calc PR C 5
H38B H 0.7520 0.7510 0.0897 0.144 Uiso 0.32(4) 1 calc PR C 5
C39A C 0.550(7) 0.658(8) 0.074(4) 0.17(2) Uani 0.32(4) 1 d PDU C 5
H39A H 0.5525 0.5876 0.0826 0.256 Uiso 0.32(4) 1 calc PR C 5
H39B H 0.5338 0.6560 0.0217 0.256 Uiso 0.32(4) 1 calc PR C 5
H39C H 0.4781 0.6767 0.0901 0.256 Uiso 0.32(4) 1 calc PR C 5
C38B C 0.644(9) 0.673(8) 0.099(4) 0.124(15) Uani 0.29(4) 1 d PDU C 6
H38C H 0.6007 0.7307 0.0982 0.149 Uiso 0.29(4) 1 calc PR C 6
H38D H 0.7213 0.6987 0.0804 0.149 Uiso 0.29(4) 1 calc PR C 6
C39B C 0.546(8) 0.576(9) 0.037(5) 0.19(3) Uani 0.29(4) 1 d PDU C 6
H39D H 0.5901 0.5216 0.0279 0.292 Uiso 0.29(4) 1 d PR C 6
H39E H 0.5194 0.6009 -0.0076 0.292 Uiso 0.29(4) 1 d PR C 6
H39F H 0.4678 0.5446 0.0522 0.292 Uiso 0.29(4) 1 d PR C 6
C38C C 0.670(6) 0.735(4) 0.128(3) 0.108(10) Uani 0.41(3) 1 d PDU C 7
H38E H 0.5729 0.7077 0.1070 0.129 Uiso 0.41(3) 1 calc PR C 7
H38F H 0.7093 0.7156 0.0886 0.129 Uiso 0.41(3) 1 calc PR C 7
C39C C 0.710(4) 0.861(3) 0.149(2) 0.142(15) Uani 0.41(3) 1 d PDU C 7
H39G H 0.7221 0.8846 0.2009 0.213 Uiso 0.41(3) 1 calc PR C 7
H39H H 0.6404 0.8855 0.1216 0.213 Uiso 0.41(3) 1 calc PR C 7
H39I H 0.7928 0.8921 0.1375 0.213 Uiso 0.41(3) 1 calc PR C 7
N5 N 0.8389(8) 0.6086(7) 0.2557(4) 0.060(2) Uani 1 1 d . . .
H5 H 0.7823 0.6066 0.2815 0.072 Uiso 1 1 calc R C .
C31 C 0.9473(9) 0.5687(8) 0.2819(5) 0.052(2) Uani 1 1 d . C .
C32 C 1.0741(10) 0.6144(8) 0.2772(6) 0.062(3) Uani 1 1 d . . .
H32 H 1.0942 0.6758 0.2568 0.074 Uiso 1 1 calc R C .
C33 C 1.1731(11) 0.5672(9) 0.3037(6) 0.072(3) Uani 1 1 d . C .
H33 H 1.2590 0.5980 0.2993 0.086 Uiso 1 1 calc R . .
N6 N 1.1527(9) 0.4809(8) 0.3349(5) 0.074(2) Uani 1 1 d . . .
C34 C 1.0292(13) 0.4408(11) 0.3399(7) 0.090(4) Uani 1 1 d . C .
H34 H 1.0121 0.3811 0.3621 0.107 Uiso 1 1 calc R . .
C35 C 0.9260(11) 0.4790(10) 0.3155(7) 0.076(3) Uani 1 1 d . . .
H35 H 0.8415 0.4462 0.3209 0.091 Uiso 1 1 calc R C .

loop_
_atom_site_aniso_label
_atom_site_aniso_U_11
_atom_site_aniso_U_22
_atom_site_aniso_U_33
_atom_site_aniso_U_23
_atom_site_aniso_U_13
_atom_site_aniso_U_12
Au1 0.0636(3) 0.0642(3) 0.0672(3) 0.0236(2) 0.0317(2) 0.0342(2)
C21 0.049(5) 0.051(5) 0.088(8) 0.026(5) 0.034(5) 0.026(4)
C22 0.052(6) 0.055(6) 0.066(7) 0.012(5) 0.015(5) 0.017(5)
C23 0.068(7) 0.070(7) 0.061(7) 0.014(5) 0.015(5) 0.027(5)
C24 0.066(7) 0.055(6) 0.077(8) 0.018(6) 0.015(6) 0.022(5)
C25 0.056(7) 0.079(7) 0.125(11) 0.044(8) 0.035(7) 0.035(6)
C26 0.079(8) 0.083(8) 0.108(10) 0.046(7) 0.047(7) 0.037(6)
C27 0.071(8) 0.102(9) 0.057(7) 0.022(7) 0.015(6) 0.035(7)
F1 0.059(4) 0.091(4) 0.083(4) 0.020(4) 0.023(3) 0.020(3)
F2 0.077(5) 0.118(6) 0.121(6) -0.037(5) 0.018(4) 0.038(4)
F3 0.113(6) 0.244(11) 0.083(5) 0.077(6) 0.051(5) 0.088(7)
C28 0.072(9) 0.079(10) 0.108(12) 0.012(9) 0.012(9) 0.040(8)
F4A 0.12(3) 0.12(2) 0.19(5) -0.03(2) -0.08(3) 0.06(2)
F5A 0.086(13) 0.13(3) 0.27(7) 0.14(4) -0.005(19) 0.024(14)
F6A 0.26(5) 0.28(6) 0.21(4) 0.16(4) 0.11(3) 0.21(5)
F4B 0.13(4) 0.19(6) 0.09(2) 0.07(3) 0.041(18) 0.11(4)
F5B 0.15(5) 0.09(3) 0.14(4) 0.00(2) -0.03(3) 0.09(4)
F6B 0.049(16) 0.17(6) 0.20(5) 0.09(5) 0.03(2) 0.04(2)
C29 0.103(13) 0.23(2) 0.27(3) 0.20(2) 0.127(16) 0.122(15)
F7 0.146(8) 0.281(13) 0.277(14) 0.210(12) 0.156(9) 0.154(9)
F8 0.197(13) 0.33(2) 0.152(10) 0.148(12) 0.123(9) 0.171(14)
F9 0.164(9) 0.187(9) 0.347(17) 0.218(12) 0.173(10) 0.123(8)
C1 0.053(6) 0.066(6) 0.071(7) 0.018(5) 0.034(5) 0.031(5)
N1 0.112(8) 0.094(7) 0.050(5) 0.023(5) 0.038(5) 0.059(6)
C16 0.133(12) 0.116(10) 0.077(8) 0.035(8) 0.052(8) 0.073(9)
C17 0.153(15) 0.174(16) 0.130(13) 0.069(12) 0.103(12) 0.081(13)
C18 0.142(13) 0.111(10) 0.061(8) 0.043(8) 0.038(8) 0.069(10)
C19 0.155(17) 0.140(14) 0.104(12) 0.033(11) -0.013(12) 0.055(13)
N2 0.068(5) 0.068(5) 0.054(5) 0.022(4) 0.028(4) 0.036(4)
C11 0.050(5) 0.072(7) 0.054(6) 0.017(5) 0.024(5) 0.029(5)
C12 0.070(7) 0.068(6) 0.066(7) 0.018(6) 0.038(6) 0.023(5)
C13 0.068(7) 0.069(7) 0.074(8) 0.025(6) 0.032(6) 0.022(5)
N3 0.076(6) 0.109(8) 0.059(6) 0.023(6) 0.039(5) 0.042(6)
C14 0.094(9) 0.068(7) 0.069(7) 0.013(6) 0.040(7) 0.034(6)
C15 0.092(8) 0.056(6) 0.067(7) 0.017(6) 0.040(6) 0.029(6)
Au2 0.0548(3) 0.0909(3) 0.0556(3) 0.0282(2) 0.02357(19) 0.0325(2)
C41 0.062(6) 0.056(5) 0.052(6) 0.022(5) 0.018(5) 0.024(5)
C42 0.063(7) 0.072(6) 0.050(6) 0.019(5) 0.019(5) 0.018(5)
C43 0.062(7) 0.095(8) 0.066(7) 0.019(7) 0.028(6) 0.008(6)
C44 0.083(9) 0.098(9) 0.069(8) 0.013(7) 0.038(7) 0.018(7)
C45 0.087(9) 0.098(8) 0.044(6) 0.014(6) 0.027(6) 0.024(7)
C46 0.057(6) 0.073(7) 0.061(7) 0.021(6) 0.015(5) 0.020(5)
C47 0.066(8) 0.110(10) 0.074(9) -0.009(8) 0.033(7) 0.000(7)
F10 0.076(5) 0.180(8) 0.076(5) 0.002(5) 0.018(4) -0.029(5)
F11 0.099(6) 0.137(6) 0.086(5) 0.047(5) 0.014(4) 0.030(5)
F12 0.101(6) 0.141(7) 0.087(5) -0.022(5) 0.023(4) 0.026(5)
C48 0.109(17) 0.19(2) 0.080(14) -0.004(17) 0.051(12) -0.016(18)
F13A 0.18(3) 0.19(3) 0.14(2) 0.01(2) 0.12(2) 0.01(3)
F14A 0.32(6) 0.41(8) 0.27(6) 0.04(5) 0.23(5) 0.22(6)
F15A 0.148(18) 0.38(6) 0.052(13) 0.060(18) 0.054(12) 0.02(3)
F13B 0.055(17) 0.16(4) 0.11(2) -0.02(3) 0.048(15) 0.00(2)
F14B 0.34(9) 0.39(8) 0.44(10) 0.37(8) 0.36(9) 0.29(8)
F15B 0.21(5) 0.17(4) 0.09(3) 0.01(2) 0.10(3) 0.02(3)
C49 0.072(8) 0.104(9) 0.066(8) 0.026(7) 0.014(6) 0.028(7)
F16 0.092(5) 0.177(8) 0.052(4) -0.003(5) 0.001(4) 0.009(5)
F17 0.075(5) 0.117(6) 0.130(6) 0.034(5) 0.014(4) 0.046(4)
F18 0.076(4) 0.094(5) 0.101(5) 0.037(4) 0.015(4) 0.012(4)
C2 0.057(6) 0.085(7) 0.057(6) 0.036(6) 0.025(5) 0.034(5)
N4 0.065(6) 0.163(10) 0.081(6) 0.063(7) 0.035(5) 0.066(6)
C36 0.089(9) 0.206(14) 0.091(9) 0.076(10) 0.051(7) 0.094(9)
C37 0.073(10) 0.29(2) 0.139(15) 0.063(15) 0.044(10) 0.017(11)
C38A 0.11(2) 0.21(3) 0.09(2) 0.08(2) 0.041(17) 0.09(3)
C39A 0.14(3) 0.26(5) 0.11(3) 0.07(3) -0.01(2) 0.08(3)
C38B 0.10(2) 0.23(4) 0.080(13) 0.07(2) 0.037(14) 0.07(3)
C39B 0.13(4) 0.31(6) 0.11(3) 0.04(4) 0.00(3) 0.05(5)
C38C 0.083(19) 0.23(3) 0.08(2) 0.082(17) 0.048(15) 0.11(2)
C39C 0.13(3) 0.23(2) 0.17(3) 0.14(3) 0.06(2) 0.14(3)
N5 0.060(5) 0.082(6) 0.052(5) 0.023(5) 0.026(4) 0.033(4)
C31 0.048(6) 0.068(6) 0.052(6) 0.012(5) 0.023(4) 0.029(5)
C32 0.053(6) 0.071(6) 0.070(7) 0.033(6) 0.019(5) 0.023(5)
C33 0.051(6) 0.091(8) 0.082(8) 0.031(7) 0.022(5) 0.026(6)
N6 0.076(6) 0.094(6) 0.084(6) 0.050(6) 0.041(5) 0.048(5)
C34 0.100(10) 0.106(9) 0.118(10) 0.079(8) 0.073(8) 0.059(8)
C35 0.072(7) 0.097(8) 0.106(9) 0.058(7) 0.061(7) 0.053(6)

loop_
_atom_type_symbol
_atom_type_description
_atom_type_scat_dispersion_real
_atom_type_scat_dispersion_imag
_atom_type_scat_source
C C 0.0033 0.0016 'International Tables Vol C Tables 4.2.6.8 and 6.1.1.4'
H H 0.0000 0.0000 'International Tables Vol C Tables 4.2.6.8 and 6.1.1.4'
N N 0.0061 0.0033 'International Tables Vol C Tables 4.2.6.8 and 6.1.1.4'
F F 0.0171 0.0103 'International Tables Vol C Tables 4.2.6.8 and 6.1.1.4'
Au Au -2.0133 8.8022 'International Tables Vol C Tables 4.2.6.8 and 6.1.1.4'

loop_
_geom_angle_atom_site_label_1
_geom_angle_atom_site_label_2
_geom_angle_atom_site_label_3
_geom_angle
_geom_angle_site_symmetry_1
_geom_angle_site_symmetry_3
_geom_angle_publ_flag
C21 Au1 C1 176.4(4) . . ?
C22 C21 C26 112.1(9) . . ?
C22 C21 Au1 124.2(7) . . ?
C26 C21 Au1 123.5(8) . . ?
C23 C22 C21 123.3(10) . . ?
C23 C22 C27 117.0(10) . . ?
C21 C22 C27 119.6(9) . . ?
C22 C23 C24 121.0(11) . . ?
C25 C24 C23 119.3(10) . . ?
C25 C24 C28 119.9(12) . . ?
C23 C24 C28 120.8(12) . . ?
C24 C25 C26 118.8(11) . . ?
C25 C26 C21 125.5(11) . . ?
C25 C26 C29 117.0(11) . . ?
C21 C26 C29 117.4(10) . . ?
F1 C27 F3 104.8(10) . . ?
F1 C27 F2 105.7(9) . . ?
F3 C27 F2 105.6(10) . . ?
F1 C27 C22 114.9(10) . . ?
F3 C27 C22 113.6(9) . . ?
F2 C27 C22 111.4(10) . . ?
F4A C28 F5A 119(3) . . ?
F4A C28 F5B 126(3) . . ?
F5A C28 F5B 59(2) . . ?
F4A C28 F6B 41(3) . . ?
F5A C28 F6B 127(2) . . ?
F5B C28 F6B 94(3) . . ?
F4A C28 F6A 98(3) . . ?
F5A C28 F6A 103(3) . . ?
F5B C28 F6A 46(3) . . ?
F6B C28 F6A 57(3) . . ?
F4A C28 F4B 65(2) . . ?
F5A C28 F4B 61(2) . . ?
F5B C28 F4B 112(3) . . ?
F6B C28 F4B 99(3) . . ?
F6A C28 F4B 137(2) . . ?
F4A C28 C24 112.0(17) . . ?
F5A C28 C24 114.2(16) . . ?
F5B C28 C24 116(2) . . ?
F6B C28 C24 119(2) . . ?
F6A C28 C24 109(2) . . ?
F4B C28 C24 114.4(15) . . ?
F9 C29 F7 106.7(15) . . ?
F9 C29 F8 105.6(17) . . ?
F7 C29 F8 107(2) . . ?
F9 C29 C26 116(2) . . ?
F7 C29 C26 110.5(14) . . ?
F8 C29 C26 111.1(16) . . ?
N1 C1 N2 116.1(9) . . ?
N1 C1 Au1 122.1(7) . . ?
N2 C1 Au1 121.1(7) . . ?
C1 N1 C18 123.4(9) . . ?
C1 N1 C16 121.0(9) . . ?
C18 N1 C16 115.2(9) . . ?
C17 C16 N1 110.0(12) . . ?
N1 C18 C19 112.1(11) . . ?
C1 N2 C11 122.7(8) . . ?
C12 C11 C15 118.3(9) . . ?
C12 C11 N2 120.9(9) . . ?
C15 C11 N2 120.9(9) . . ?
C13 C12 C11 119.2(10) . . ?
N3 C13 C12 123.1(10) . . ?
C14 N3 C13 118.4(9) . . ?
N3 C14 C15 121.5(10) . . ?
C14 C15 C11 119.5(10) . . ?
C2 Au2 C41 177.9(3) . . ?
C42 C41 C46 113.0(9) . . ?
C42 C41 Au2 125.4(7) . . ?
C46 C41 Au2 121.6(7) . . ?
C43 C42 C41 124.1(10) . . ?
C43 C42 C47 115.6(10) . . ?
C41 C42 C47 120.2(9) . . ?
C42 C43 C44 121.2(11) . . ?
C45 C44 C43 118.4(11) . . ?
C45 C44 C48 120.0(14) . . ?
C43 C44 C48 121.6(14) . . ?
C44 C45 C46 119.6(10) . . ?
C45 C46 C41 123.7(10) . . ?
C45 C46 C49 114.9(10) . . ?
C41 C46 C49 121.4(10) . . ?
F11 C47 F10 107.3(12) . . ?
F11 C47 F12 105.8(10) . . ?
F10 C47 F12 102.9(11) . . ?
F11 C47 C42 113.6(11) . . ?
F10 C47 C42 113.4(10) . . ?
F12 C47 C42 113.1(12) . . ?
F15A C48 F13B 131(3) . . ?
F15A C48 F15B 72(3) . . ?
F13B C48 F15B 95(5) . . ?
F15A C48 F13A 111(4) . . ?
F13B C48 F13A 41(3) . . ?
F15B C48 F13A 127(4) . . ?
F15A C48 F14A 105(4) . . ?
F13B C48 F14A 70(4) . . ?
F15B C48 F14A 34(4) . . ?
F13A C48 F14A 111(4) . . ?
F15A C48 F14B 52(4) . . ?
F13B C48 F14B 104(5) . . ?
F15B C48 F14B 119(5) . . ?
F13A C48 F14B 66(5) . . ?
F14A C48 F14B 146(4) . . ?
F15A C48 C44 113(2) . . ?
F13B C48 C44 114(3) . . ?
F15B C48 C44 116(3) . . ?
F13A C48 C44 111(3) . . ?
F14A C48 C44 106(3) . . ?
F14B C48 C44 107(3) . . ?
F18 C49 F16 106.3(11) . . ?
F18 C49 F17 105.3(11) . . ?
F16 C49 F17 106.1(10) . . ?
F18 C49 C46 113.9(9) . . ?
F16 C49 C46 113.6(11) . . ?
F17 C49 C46 110.9(10) . . ?
N4 C2 N5 114.8(9) . . ?
N4 C2 Au2 120.4(7) . . ?
N5 C2 Au2 124.8(7) . . ?
C2 N4 C38C 124(2) . . ?
C2 N4 C36 125.8(9) . . ?
C38C N4 C36 110(2) . . ?
C2 N4 C38B 113(4) . . ?
C38C N4 C38B 32(4) . . ?
C36 N4 C38B 116(3) . . ?
C2 N4 C38A 116(3) . . ?
C38C N4 C38A 8(5) . . ?
C36 N4 C38A 118(3) . . ?
C38B N4 C38A 32(3) . . ?
N4 C36 C37 109.8(13) . . ?
C39A C38A N4 91(5) . . ?
C39B C38B N4 130(7) . . ?
N4 C38C C39C 119(4) . . ?
C2 N5 C31 126.9(8) . . ?
C32 C31 C35 117.4(9) . . ?
C32 C31 N5 123.3(9) . . ?
C35 C31 N5 119.2(8) . . ?
C31 C32 C33 118.5(10) . . ?
N6 C33 C32 124.2(10) . . ?
C34 N6 C33 115.2(9) . . ?
N6 C34 C35 125.5(10) . . ?
C34 C35 C31 119.1(10) . . ?

loop_
_geom_bond_atom_site_label_1
_geom_bond_atom_site_label_2
_geom_bond_distance
_geom_bond_site_symmetry_2
_geom_bond_publ_flag
Au1 C21 2.045(9) . ?
Au1 C1 2.053(10) . ?
C21 C22 1.405(14) . ?
C21 C26 1.410(14) . ?
C22 C23 1.376(14) . ?
C22 C27 1.479(16) . ?
C23 C24 1.378(15) . ?
C24 C25 1.355(16) . ?
C24 C28 1.468(16) . ?
C25 C26 1.383(15) . ?
C26 C29 1.54(2) . ?
C27 F1 1.314(12) . ?
C27 F3 1.331(13) . ?
C27 F2 1.345(14) . ?
C28 F4A 1.21(3) . ?
C28 F5A 1.21(2) . ?
C28 F5B 1.25(4) . ?
C28 F6B 1.31(4) . ?
C28 F6A 1.36(4) . ?
C28 F4B 1.38(3) . ?
C29 F9 1.28(2) . ?
C29 F7 1.341(16) . ?
C29 F8 1.40(3) . ?
C1 N1 1.321(13) . ?
C1 N2 1.329(11) . ?
N1 C18 1.455(15) . ?
N1 C16 1.517(15) . ?
C16 C17 1.453(19) . ?
C18 C19 1.51(2) . ?
N2 C11 1.413(12) . ?
C11 C12 1.372(14) . ?
C11 C15 1.378(13) . ?
C12 C13 1.344(15) . ?
C13 N3 1.341(13) . ?
N3 C14 1.323(14) . ?
C14 C15 1.376(15) . ?
Au2 C2 2.039(10) . ?
Au2 C41 2.048(10) . ?
C41 C42 1.373(13) . ?
C41 C46 1.411(13) . ?
C42 C43 1.366(15) . ?
C42 C47 1.498(16) . ?
C43 C44 1.377(16) . ?
C44 C45 1.350(16) . ?
C44 C48 1.51(2) . ?
C45 C46 1.400(15) . ?
C46 C49 1.536(16) . ?
C47 F11 1.347(16) . ?
C47 F10 1.344(13) . ?
C47 F12 1.353(15) . ?
C48 F15A 1.23(3) . ?
C48 F13B 1.26(5) . ?
C48 F15B 1.27(6) . ?
C48 F13A 1.29(4) . ?
C48 F14A 1.36(7) . ?
C48 F14B 1.43(5) . ?
C49 F18 1.308(14) . ?
C49 F16 1.324(14) . ?
C49 F17 1.339(14) . ?
C2 N4 1.319(12) . ?
C2 N5 1.339(11) . ?
N4 C38C 1.39(5) . ?
N4 C36 1.468(15) . ?
N4 C38B 1.56(7) . ?
N4 C38A 1.64(7) . ?
C36 C37 1.53(2) . ?
C38A C39A 1.53(3) . ?
C38B C39B 1.54(3) . ?
C38C C39C 1.53(3) . ?
N5 C31 1.410(11) . ?
C31 C32 1.361(13) . ?
C31 C35 1.397(13) . ?
C32 C33 1.392(14) . ?
C33 N6 1.331(13) . ?
N6 C34 1.320(14) . ?
C34 C35 1.342(15) . ?
